data_7017052
loop_
_publ_author_name
'Woodruff, Daniel'
'Bodensteiner, Michael'
'Sells, Daniel O.'
'Winpenny, Richard E. P.'
'Layfield, Richard A.'

_publ_section_title
;
 Synthesis and structure of cationic guanidinate-bridged bimetallic
 {Li(7)M} cubes (M = Mn, Co, Zn) with inverse crown counter anions.
;
_journal_issue 41
_journal_name_full 'Dalton transactions (Cambridge, England : 2003)'
_journal_page_first 10918
_journal_page_last 10923
_journal_paper_doi 10.1039/c1dt10999e
_journal_volume 40
_journal_year 2011
_chemical_absolute_configuration unk
_chemical_compound_source 'see text'
_chemical_formula_moiety 'C19 H48 Li3 N5 Si4'
_chemical_formula_sum 'C19 H48 Li3 N5 Si4'
_chemical_formula_weight 479.80
_chemical_name_systematic ?
_space_group_IT_number 106
_symmetry_cell_setting tetragonal
_symmetry_Int_Tables_number 106
_symmetry_space_group_name_Hall 'P 4c -2ab'
_symmetry_space_group_name_H-M 'P 42 b c'
_atom_sites_solution_hydrogens geom
_atom_sites_solution_primary direct
_atom_sites_solution_secondary difmap
_audit_creation_date 'Jan 18 00:05:49 2011'
_audit_creation_method 'PLATON <TABLE ACC> option'
_cell_angle_alpha 90
_cell_angle_beta 90
_cell_angle_gamma 90
_cell_formula_units_Z 8
_cell_length_a 16.4053(3)
_cell_length_b 16.4053(3)
_cell_length_c 21.4837(10)
_cell_measurement_reflns_used 5106
_cell_measurement_temperature 100
_cell_measurement_theta_max 28.5775
_cell_measurement_theta_min 3.0977
_cell_volume 5782.0(3)
_computing_cell_refinement
;
CrysAlisPro, Oxford Diffraction Ltd.,
Version 1.171.33.52 (release 06-11-2009 CrysAlis171 .NET)
(compiled Nov 6 2009,16:24:50)
;
_computing_data_collection
;
CrysAlisPro, Oxford Diffraction Ltd.,
Version 1.171.33.52 (release 06-11-2009 CrysAlis171 .NET)
(compiled Nov 6 2009,16:24:50)
;
_computing_data_reduction
;
CrysAlisPro, Oxford Diffraction Ltd.,
Version 1.171.33.52 (release 06-11-2009 CrysAlis171 .NET)
(compiled Nov 6 2009,16:24:50)
;
_computing_molecular_graphics 'SXGRAPH (Farrugia, 1999)'
_computing_publication_material 'PLATON (Spek, 2003)'
_computing_structure_refinement 'SHELXL-97 (Sheldrick, 1997)'
_computing_structure_solution 'SUPERFLIP (Palatinus, Chapuis, 2007)'
_diffrn_ambient_temperature 100
_diffrn_detector_area_resol_mean 8.3367
_diffrn_measured_fraction_theta_full 0.896
_diffrn_measured_fraction_theta_max 0.896
_diffrn_measurement_device_type 'Xcalibur, Sapphire2, large Be window'
_diffrn_measurement_method '\w scans'
_diffrn_radiation_monochromator graphite
_diffrn_radiation_probe x-ray
_diffrn_radiation_source 'Enhance (Mo) X-ray Source'
_diffrn_radiation_type MoK\a
_diffrn_radiation_wavelength 0.71073
_diffrn_reflns_av_R_equivalents 0.0397
_diffrn_reflns_av_sigmaI/netI 0.0486
_diffrn_reflns_limit_h_max 21
_diffrn_reflns_limit_h_min -18
_diffrn_reflns_limit_k_max 21
_diffrn_reflns_limit_k_min -16
_diffrn_reflns_limit_l_max 10
_diffrn_reflns_limit_l_min -28
_diffrn_reflns_number 12200
_diffrn_reflns_reduction_process
;
;
_diffrn_reflns_theta_full 28.66
_diffrn_reflns_theta_max 28.66
_diffrn_reflns_theta_min 3.12
_exptl_absorpt_coefficient_mu 0.220
_exptl_absorpt_correction_T_max 1.00000
_exptl_absorpt_correction_T_min 0.89186
_exptl_absorpt_correction_type multi-scan
_exptl_absorpt_process_details
;
CrysAlisPro, Oxford Diffraction Ltd.,
Version 1.171.33.52 (release 06-11-2009 CrysAlis171 .NET)
(compiled Nov 6 2009,16:24:50)
Empirical absorption correction using spherical harmonics,
implemented in SCALE3 ABSPACK scaling algorithm.
;
_exptl_crystal_colour colourless
_exptl_crystal_density_diffrn 1.102
_exptl_crystal_density_method 'Not Measured'
_exptl_crystal_description cube
_exptl_crystal_F_000 2096
_exptl_crystal_size_max 0.3
_exptl_crystal_size_mid 0.2
_exptl_crystal_size_min 0.1
_refine_diff_density_max 0.539
_refine_diff_density_min -0.221
_refine_diff_density_rms 0.063
_refine_ls_abs_structure_details 'Flack H.D. (1983), Acta Cryst. A39, 876-881'
_refine_ls_abs_structure_Flack 0.3(3)
_refine_ls_extinction_method none
_refine_ls_goodness_of_fit_ref 0.995
_refine_ls_hydrogen_treatment constr
_refine_ls_matrix_type full
_refine_ls_number_parameters 297
_refine_ls_number_reflns 4177
_refine_ls_number_restraints 19
_refine_ls_restrained_S_all 0.993
_refine_ls_R_factor_all 0.0551
_refine_ls_R_factor_gt 0.0393
_refine_ls_shift/su_max 0.003
_refine_ls_shift/su_mean 0.000
_refine_ls_structure_factor_coef Fsqd
_refine_ls_weighting_details 'calc w=1/[\s^2^(Fo^2^)+(0.0641P)^2^] where P=(Fo^2^+2Fc^2^)/3'
_refine_ls_weighting_scheme calc
_refine_ls_wR_factor_gt 0.0989
_refine_ls_wR_factor_ref 0.1060
_reflns_number_gt 3128
_reflns_number_total 4177
_reflns_threshold_expression >2\s(i)
_cod_data_source_file c1dt10999e.txt
_cod_data_source_block ORAL111
_cod_depositor_comments
;
The following automatic conversions were performed:

'_symmetry_cell_setting' value 'Tetragonal' changed to 'tetragonal'
according to /home/saulius/struct/CIF-dictionaries/cif_core.dic
dictionary named 'cif_core.dic' version 2.4.1 from 2010-06-29.

Automatic conversion script
Id: cif_fix_values 1715 2011-07-08 13:25:40Z adriana 
;
_cod_original_cell_volume 5781.99(31)
_cod_database_code 7017052

loop_
_symmetry_equiv_pos_site_id
_symmetry_equiv_pos_as_xyz
1 x,y,z
2 -y,x,1/2+z
3 -x,-y,z
4 y,-x,1/2+z
5 1/2-x,1/2+y,z
6 1/2-y,1/2-x,1/2+z
7 1/2+x,1/2-y,z
8 1/2+y,1/2+x,1/2+z

loop_
_atom_site_aniso_label
_atom_site_aniso_U_11
_atom_site_aniso_U_22
_atom_site_aniso_U_33
_atom_site_aniso_U_23
_atom_site_aniso_U_13
_atom_site_aniso_U_12
Si1 0.0139(5) 0.0143(5) 0.0127(5) -0.0023(5) -0.0013(5) -0.0015(4)
Si2 0.0118(5) 0.0149(5) 0.0180(6) 0.0004(5) -0.0020(5) 0.0010(4)
N1 0.010(2) 0.014(2) 0.012(3) 0.0004(15) -0.005(2) 0.0002(11)
N3 0.011(3) 0.011(3) 0.015(4) -0.002(3) 0.0004(12) 0.0009(11)
N4 0.023(5) 0.025(5) 0.006(5) 0.0000 0.0000 -0.0062(18)
C1 0.038(3) 0.017(2) 0.027(3) 0.002(2) 0.004(3) -0.004(2)
C2 0.022(2) 0.019(2) 0.024(2) -0.0087(19) -0.0023(19) 0.0041(16)
C3 0.016(2) 0.040(3) 0.026(3) -0.012(3) 0.001(2) -0.005(2)
C4 0.026(3) 0.032(3) 0.029(3) 0.006(3) -0.011(3) 0.001(2)
C5 0.0106(19) 0.027(2) 0.044(3) -0.011(2) 0.001(2) -0.0014(16)
C6 0.017(2) 0.021(2) 0.026(3) -0.006(2) 0.001(2) 0.0029(17)
C13 0.009(3) 0.026(4) 0.013(4) 0.0000 0.0000 -0.0029(18)
C14 0.076(4) 0.025(3) 0.012(3) -0.006(3) 0.008(3) -0.006(3)
C15 0.039(2) 0.020(2) 0.026(2) -0.008(2) 0.014(2) -0.0041(19)
C16 0.020(3) 0.015(3) 0.014(4) -0.003(4) -0.0014(15) -0.0012(14)
Li1 0.028(6) 0.019(5) 0.014(6) -0.005(3) 0.001(5) 0.002(3)
Li2 0.014(5) 0.020(5) 0.016(6) 0.0000 0.0000 -0.001(3)
Si3 0.0129(5) 0.0149(5) 0.0130(5) -0.0021(5) -0.0008(5) -0.0012(4)
Si4 0.0121(5) 0.0155(5) 0.0167(5) 0.0014(5) -0.0007(5) 0.0022(4)
N2 0.010(2) 0.0112(19) 0.014(3) -0.0021(16) 0.002(2) -0.0005(11)
N5 0.028(5) 0.009(4) 0.018(6) 0.0000 0.0000 -0.0024(15)
N6 0.018(3) 0.014(3) 0.012(3) 0.001(3) -0.0001(13) 0.0017(12)
C7 0.018(2) 0.025(2) 0.028(2) -0.007(2) -0.0016(19) 0.0012(16)
C8 0.018(2) 0.025(2) 0.021(3) -0.008(2) -0.009(2) 0.0000(19)
C9 0.033(3) 0.018(2) 0.026(3) 0.001(2) 0.005(2) -0.005(2)
C10 0.037(3) 0.022(2) 0.023(3) 0.009(2) -0.001(2) 0.009(2)
C11 0.017(2) 0.025(2) 0.038(3) 0.000(2) 0.005(2) 0.0022(17)
C12 0.022(2) 0.017(2) 0.029(3) -0.001(2) 0.002(2) 0.0025(18)
C17 0.006(3) 0.009(3) 0.011(4) 0.0000 0.0000 -0.0014(15)
C18 0.053(3) 0.016(3) 0.019(3) -0.006(2) 0.006(3) -0.007(3)
C19 0.029(2) 0.0172(19) 0.024(2) -0.0068(19) 0.005(2) -0.0016(16)
C20 0.017(3) 0.014(3) 0.026(5) -0.002(4) -0.0018(17) -0.0011(14)
Li3 0.011(5) 0.031(5) 0.019(6) -0.002(3) -0.009(5) 0.007(3)
Li4 0.020(6) 0.027(7) 0.022(8) 0.0000 0.0000 -0.001(3)

loop_
_atom_site_label
_atom_site_type_symbol
_atom_site_thermal_displace_type
_atom_site_fract_x
_atom_site_fract_y
_atom_site_fract_z
_atom_site_occupancy
_atom_site_U_iso_or_equiv
_atom_site_calc_flag
_atom_site_refinement_flags
Si1 Si Uani 0.13718(6) 1.10019(6) 0.39452(7) 1.000 0.0136(3) . .
Si2 Si Uani 0.18475(6) 0.92668(6) 0.36945(7) 1.000 0.0149(3) . .
N1 N Uani 0.1172(3) 1.00512(18) 0.3651(4) 1.000 0.0120(14) . .
N3 N Uani 0.00272(17) 0.9323(3) 0.2256(3) 1.000 0.0123(19) . .
N4 N Uani 0.00000 1.00000 0.1274(5) 1.000 0.018(3) . .
C1 C Uani 0.1681(4) 1.1743(3) 0.3329(3) 1.000 0.0273(16) . .
C2 C Uani 0.0409(2) 1.1439(2) 0.4281(2) 1.000 0.0217(12) . .
C3 C Uani 0.2135(3) 1.1038(4) 0.4584(3) 1.000 0.0273(16) . .
C4 C Uani 0.1950(3) 0.8793(3) 0.4478(3) 1.000 0.0290(17) . .
C5 C Uani 0.2906(2) 0.9567(3) 0.3442(3) 1.000 0.0272(14) . .
C6 C Uani 0.1536(3) 0.8436(3) 0.3144(3) 1.000 0.0213(14) . .
C13 C Uani 0.00000 1.00000 0.1927(6) 1.000 0.016(2) . .
C14 C Uani 0.0156(4) 0.9251(4) 0.0930(4) 1.000 0.0377(19) . .
C15 C Uani 0.0504(3) 0.8589(2) 0.1335(2) 1.000 0.0283(12) . .
C16 C Uani 0.0010(2) 0.8541(4) 0.1925(4) 1.000 0.0163(19) . .
Li1 Li Uani 0.0832(8) 1.0038(4) 0.2777(7) 1.000 0.020(3) . .
Li2 Li Uani 0.00000 1.00000 0.3900(10) 1.000 0.017(3) . .
Si3 Si Uani 0.36516(6) 0.89648(6) 0.12774(7) 1.000 0.0136(3) . .
Si4 Si Uani 0.31443(6) 1.06925(6) 0.15186(7) 1.000 0.0148(3) . .
N2 N Uani 0.3842(3) 0.99261(19) 0.1548(4) 1.000 0.0117(14) . .
N5 N Uani 0.50000 1.00000 0.3941(5) 1.000 0.018(3) . .
N6 N Uani 0.49550(19) 1.0684(3) 0.2965(3) 1.000 0.0147(17) . .
C7 C Uani 0.4609(2) 0.8571(3) 0.0884(2) 1.000 0.0237(12) . .
C8 C Uani 0.2837(3) 0.8891(3) 0.0663(3) 1.000 0.0213(14) . .
C9 C Uani 0.3395(4) 0.8232(3) 0.1915(3) 1.000 0.0257(16) . .
C10 C Uani 0.2975(3) 1.1120(4) 0.0717(3) 1.000 0.0273(16) . .
C11 C Uani 0.2103(2) 1.0381(3) 0.1806(2) 1.000 0.0267(14) . .
C12 C Uani 0.3467(3) 1.1556(3) 0.2024(3) 1.000 0.0227(14) . .
C17 C Uani 0.50000 1.00000 0.3322(5) 1.000 0.0087(19) . .
C18 C Uani 0.4828(4) 1.0733(4) 0.4310(4) 1.000 0.0293(17) . .
C19 C Uani 0.4469(2) 1.1390(2) 0.3901(2) 1.000 0.0234(11) . .
C20 C Uani 0.4956(2) 1.1453(4) 0.3304(5) 1.000 0.019(2) . .
Li3 Li Uani 0.4204(7) 0.9928(5) 0.2466(7) 1.000 0.020(3) . .
Li4 Li Uani 0.50000 1.00000 0.1283(11) 1.000 0.023(4) . .
H1A H Uiso 0.22080 1.15980 0.31710 1.000 0.0410 calc R
H1B H Uiso 0.17020 1.22820 0.35030 1.000 0.0410 calc R
H1C H Uiso 0.12900 1.17310 0.29960 1.000 0.0410 calc R
H2A H Uiso 0.00140 1.15090 0.39550 1.000 0.0320 calc R
H2B H Uiso 0.05240 1.19560 0.44690 1.000 0.0320 calc R
H2C H Uiso 0.01950 1.10730 0.45890 1.000 0.0320 calc R
H3A H Uiso 0.19560 1.06990 0.49220 1.000 0.0410 calc R
H3B H Uiso 0.21930 1.15890 0.47280 1.000 0.0410 calc R
H3C H Uiso 0.26510 1.08440 0.44330 1.000 0.0410 calc R
H4A H Uiso 0.21020 0.92020 0.47760 1.000 0.0440 calc R
H4B H Uiso 0.23610 0.83770 0.44650 1.000 0.0440 calc R
H4C H Uiso 0.14390 0.85550 0.45980 1.000 0.0440 calc R
H5A H Uiso 0.28740 1.00160 0.31560 1.000 0.0410 calc R
H5B H Uiso 0.31650 0.91120 0.32410 1.000 0.0410 calc R
H5C H Uiso 0.32200 0.97250 0.37990 1.000 0.0410 calc R
H6A H Uiso 0.09900 0.82660 0.32370 1.000 0.0320 calc R
H6B H Uiso 0.19000 0.79810 0.31880 1.000 0.0320 calc R
H6C H Uiso 0.15600 0.86360 0.27240 1.000 0.0320 calc R
H14A H Uiso 0.05340 0.93660 0.05940 1.000 0.0450 calc R
H14B H Uiso -0.03490 0.90610 0.07470 1.000 0.0450 calc R
H15A H Uiso 0.10680 0.87090 0.14330 1.000 0.0340 calc R
H15B H Uiso 0.04840 0.80720 0.11170 1.000 0.0340 calc R
H16A H Uiso -0.05490 0.84000 0.18240 1.000 0.0200 calc R
H16B H Uiso 0.02290 0.81160 0.21910 1.000 0.0200 calc R
H7A H Uiso 0.47350 0.89080 0.05320 1.000 0.0350 calc R
H7B H Uiso 0.45220 0.80210 0.07480 1.000 0.0350 calc R
H7C H Uiso 0.50540 0.85850 0.11740 1.000 0.0350 calc R
H8A H Uiso 0.23220 0.90490 0.08380 1.000 0.0320 calc R
H8B H Uiso 0.28030 0.83400 0.05160 1.000 0.0320 calc R
H8C H Uiso 0.29700 0.92460 0.03230 1.000 0.0320 calc R
H9A H Uiso 0.38290 0.82240 0.22140 1.000 0.0390 calc R
H9B H Uiso 0.33250 0.76970 0.17430 1.000 0.0390 calc R
H9C H Uiso 0.28990 0.84000 0.21140 1.000 0.0390 calc R
H10A H Uiso 0.34790 1.13350 0.05590 1.000 0.0420 calc R
H10B H Uiso 0.25760 1.15480 0.07370 1.000 0.0420 calc R
H10C H Uiso 0.27830 1.06960 0.04460 1.000 0.0420 calc R
H11A H Uiso 0.18580 1.00160 0.15120 1.000 0.0400 calc R
H11B H Uiso 0.17670 1.08560 0.18520 1.000 0.0400 calc R
H11C H Uiso 0.21550 1.01120 0.22010 1.000 0.0400 calc R
H12A H Uiso 0.34410 1.13920 0.24520 1.000 0.0340 calc R
H12B H Uiso 0.31110 1.20120 0.19570 1.000 0.0340 calc R
H12C H Uiso 0.40160 1.17090 0.19220 1.000 0.0340 calc R
H18A H Uiso 0.53280 1.09300 0.44980 1.000 0.0350 calc R
H18B H Uiso 0.44480 1.06010 0.46410 1.000 0.0350 calc R
H19A H Uiso 0.44800 1.19080 0.41180 1.000 0.0280 calc R
H19B H Uiso 0.39060 1.12600 0.38050 1.000 0.0280 calc R
H20A H Uiso 0.47250 1.18770 0.30440 1.000 0.0230 calc R
H20B H Uiso 0.55130 1.16050 0.34020 1.000 0.0230 calc R

loop_
_atom_type_symbol
_atom_type_description
_atom_type_scat_dispersion_real
_atom_type_scat_dispersion_imag
_atom_type_scat_source
Si Si 0.0817 0.0704 'International Tables Vol C Tables 4.2.6.8 and 6.1.1.4'
N N 0.0061 0.0033 'International Tables Vol C Tables 4.2.6.8 and 6.1.1.4'
Li Li -0.0003 0.0001 'International Tables Vol C Tables 4.2.6.8 and 6.1.1.4'
H H 0.0000 0.0000 'International Tables Vol C Tables 4.2.6.8 and 6.1.1.4'
C C 0.0033 0.0016 'International Tables Vol C Tables 4.2.6.8 and 6.1.1.4'

loop_
_geom_angle_atom_site_label_1
_geom_angle_atom_site_label_2
_geom_angle_atom_site_label_3
_geom_angle
_geom_angle_site_symmetry_1
_geom_angle_site_symmetry_3
_geom_angle_publ_flag
N1 Si1 C1 112.5(3) . . yes
N1 Si1 C2 109.2(2) . . yes
N1 Si1 C3 115.5(3) . . yes
C1 Si1 C2 104.6(2) . . yes
C1 Si1 C3 108.6(3) . . yes
C2 Si1 C3 105.7(2) . . yes
N1 Si2 C4 115.1(3) . . yes
N1 Si2 C5 112.8(2) . . yes
N1 Si2 C6 109.7(3) . . yes
C4 Si2 C5 106.6(2) . . yes
C4 Si2 C6 106.9(2) . . yes
C5 Si2 C6 105.0(2) . . yes
N2 Si3 C9 112.6(3) . . yes
N2 Si3 C7 108.3(2) . . yes
N2 Si3 C8 115.3(3) . . yes
C8 Si3 C9 108.2(3) . . yes
C7 Si3 C8 104.7(2) . . yes
C7 Si3 C9 107.1(2) . . yes
N2 Si4 C12 110.5(3) . . yes
N2 Si4 C10 114.1(3) . . yes
C10 Si4 C11 105.5(2) . . yes
C10 Si4 C12 107.0(3) . . yes
C11 Si4 C12 105.8(2) . . yes
N2 Si4 C11 113.4(2) . . yes
Si2 N1 Li2 125.5(3) . . yes
Si1 N1 Si2 122.9(3) . . yes
Si1 N1 Li1 114.7(4) . . yes
Li1 N1 Li2 89.0(7) . . yes
Si2 N1 Li1 103.3(4) . . yes
Si1 N1 Li2 97.1(4) . . yes
C13 N3 Li1 80.5(5) . . yes
C13 N3 C16 118.5(7) . . yes
C13 N3 Li1 80.9(5) . 3_575 yes
C16 N3 Li1 139.7(4) . . yes
C16 N3 Li1 133.4(4) . 3_575 yes
Li1 N3 Li1 81.8(5) . 3_575 yes
C13 N4 C14 120.5(5) . 3_575 yes
C14 N4 C14 119.0(9) . 3_575 yes
C13 N4 C14 120.5(5) . . yes
Si3 N2 Si4 123.1(3) . . yes
Si3 N2 Li3 112.3(4) . . yes
Si3 N2 Li4 97.7(4) . . yes
Li3 N2 Li4 89.9(8) . . yes
Si4 N2 Li3 103.2(4) . . yes
Si4 N2 Li4 126.0(3) . . yes
C18 N5 C18 114.6(8) . 3_675 yes
C17 N5 C18 122.7(5) . . yes
C17 N5 C18 122.7(5) . 3_675 yes
C17 N6 Li3 81.5(5) . 3_675 yes
C17 N6 C20 115.6(7) . . yes
C20 N6 Li3 141.8(4) . . yes
C20 N6 Li3 134.2(4) . 3_675 yes
Li3 N6 Li3 80.3(5) . 3_675 yes
C17 N6 Li3 80.1(5) . . yes
N4 C13 Li1 143.2(4) . . yes
N4 C13 Li1 143.2(4) . 3_575 yes
N3 C13 Li1 64.4(5) 3_575 . yes
N3 C13 N4 122.5(5) 3_575 . yes
N3 C13 N4 122.5(5) . . yes
N3 C13 Li1 64.7(5) . . yes
N3 C13 N3 115.1(10) . 3_575 yes
N3 C13 Li1 64.4(5) . 3_575 yes
N3 C13 Li1 64.7(5) 3_575 3_575 yes
Li1 C13 Li1 73.6(6) . 3_575 yes
N4 C14 C15 112.5(7) . . yes
C14 C15 C16 108.7(5) . . no
N3 C16 C15 110.6(5) . . yes
Si1 C1 H1C 109.00 . . no
Si1 C1 H1B 109.00 . . no
H1A C1 H1C 109.00 . . no
H1B C1 H1C 109.00 . . no
Si1 C1 H1A 110.00 . . no
H1A C1 H1B 109.00 . . no
H2A C2 H2B 110.00 . . no
H2A C2 H2C 109.00 . . no
Si1 C2 H2C 109.00 . . no
Si1 C2 H2B 110.00 . . no
Si1 C2 H2A 109.00 . . no
H2B C2 H2C 110.00 . . no
H3A C3 H3C 109.00 . . no
Si1 C3 H3A 109.00 . . no
Si1 C3 H3B 110.00 . . no
H3A C3 H3B 109.00 . . no
H3B C3 H3C 109.00 . . no
Si1 C3 H3C 109.00 . . no
Si2 C4 H4B 110.00 . . no
Si2 C4 H4A 110.00 . . no
H4B C4 H4C 109.00 . . no
Si2 C4 H4C 109.00 . . no
H4A C4 H4B 109.00 . . no
H4A C4 H4C 109.00 . . no
Si2 C5 H5C 110.00 . . no
H5A C5 H5B 109.00 . . no
H5A C5 H5C 109.00 . . no
Si2 C5 H5B 109.00 . . no
Si2 C5 H5A 110.00 . . no
H5B C5 H5C 109.00 . . no
H6A C6 H6B 110.00 . . no
H6A C6 H6C 109.00 . . no
Si2 C6 H6A 110.00 . . no
Si2 C6 H6B 109.00 . . no
Si2 C6 H6C 109.00 . . no
H6B C6 H6C 109.00 . . no
N4 C14 H14B 109.00 . . no
N4 C14 H14A 109.00 . . no
H14A C14 H14B 108.00 . . no
C15 C14 H14B 109.00 . . no
C15 C14 H14A 109.00 . . no
C14 C15 H15B 110.00 . . no
H15A C15 H15B 108.00 . . no
C14 C15 H15A 110.00 . . no
C16 C15 H15B 110.00 . . no
C16 C15 H15A 110.00 . . no
H16A C16 H16B 108.00 . . no
C15 C16 H16B 110.00 . . no
N3 C16 H16B 110.00 . . no
N3 C16 H16A 110.00 . . no
C15 C16 H16A 109.00 . . no
N6 C17 Li3 63.5(5) 3_675 3_675 yes
N5 C17 Li3 144.5(4) . . yes
N5 C17 N6 124.3(4) . 3_675 yes
N5 C17 Li3 144.5(4) . 3_675 yes
N6 C17 Li3 63.5(5) . . yes
N6 C17 N6 111.4(8) . 3_675 yes
N6 C17 Li3 61.9(5) . 3_675 yes
N5 C17 N6 124.3(4) . . yes
Li3 C17 Li3 71.0(6) . 3_675 yes
N6 C17 Li3 61.9(5) 3_675 . yes
N5 C18 C19 110.2(7) . . yes
C18 C19 C20 109.6(4) . . no
N6 C20 C19 111.3(5) . . yes
Si3 C7 H7A 109.00 . . no
H7B C7 H7C 109.00 . . no
Si3 C7 H7B 109.00 . . no
H7A C7 H7C 110.00 . . no
H7A C7 H7B 110.00 . . no
Si3 C7 H7C 109.00 . . no
Si3 C8 H8C 109.00 . . no
Si3 C8 H8B 109.00 . . no
Si3 C8 H8A 109.00 . . no
H8A C8 H8B 109.00 . . no
H8B C8 H8C 110.00 . . no
H8A C8 H8C 110.00 . . no
Si3 C9 H9C 109.00 . . no
Si3 C9 H9B 109.00 . . no
Si3 C9 H9A 109.00 . . no
H9A C9 H9B 110.00 . . no
H9A C9 H9C 110.00 . . no
H9B C9 H9C 109.00 . . no
H10A C10 H10B 109.00 . . no
H10B C10 H10C 109.00 . . no
Si4 C10 H10C 109.00 . . no
H10A C10 H10C 110.00 . . no
Si4 C10 H10A 109.00 . . no
Si4 C10 H10B 109.00 . . no
Si4 C11 H11B 110.00 . . no
H11A C11 H11C 109.00 . . no
H11A C11 H11B 110.00 . . no
Si4 C11 H11C 109.00 . . no
Si4 C11 H11A 109.00 . . no
H11B C11 H11C 109.00 . . no
Si4 C12 H12C 109.00 . . no
H12A C12 H12B 110.00 . . no
Si4 C12 H12A 109.00 . . no
H12B C12 H12C 109.00 . . no
Si4 C12 H12B 109.00 . . no
H12A C12 H12C 110.00 . . no
C19 C18 H18B 110.00 . . no
N5 C18 H18A 110.00 . . no
C19 C18 H18A 110.00 . . no
N5 C18 H18B 110.00 . . no
H18A C18 H18B 108.00 . . no
H19A C19 H19B 108.00 . . no
C18 C19 H19A 110.00 . . no
C18 C19 H19B 110.00 . . no
C20 C19 H19B 110.00 . . no
C20 C19 H19A 110.00 . . no
C19 C20 H20A 109.00 . . no
N6 C20 H20B 109.00 . . no
H20A C20 H20B 108.00 . . no
N6 C20 H20A 109.00 . . no
C19 C20 H20B 109.00 . . no
N3 Li1 C13 34.7(3) . . yes
N1 Li1 C13 159.8(8) . . yes
N1 Li1 N3 134.6(6) . 3_575 yes
N1 Li1 N3 134.4(6) . . yes
N3 Li1 N3 64.4(4) . 3_575 yes
N3 Li1 C13 34.8(3) 3_575 . yes
N1 Li2 N1 148.9(12) . 3_575 yes
N6 Li3 C17 36.6(3) 3_675 . yes
N2 Li3 N6 134.9(6) . 3_675 yes
N2 Li3 N6 132.4(6) . . yes
N2 Li3 C17 161.2(7) . . yes
N6 Li3 C17 36.4(3) . . yes
N6 Li3 N6 67.2(4) . 3_675 yes
N2 Li4 N2 146.7(14) . 3_675 yes

loop_
_geom_bond_atom_site_label_1
_geom_bond_atom_site_label_2
_geom_bond_distance
_geom_bond_site_symmetry_2
_geom_bond_publ_flag
Si1 N1 1.715(4) . yes
Si1 C1 1.868(6) . yes
Si1 C2 1.879(4) . yes
Si1 C3 1.859(6) . yes
Si2 N1 1.701(4) . yes
Si2 C4 1.862(6) . yes
Si2 C5 1.885(4) . yes
Si2 C6 1.876(6) . yes
Si3 C7 1.897(4) . yes
Si3 C8 1.882(6) . yes
Si3 C9 1.871(6) . yes
Si3 N2 1.710(4) . yes
Si4 C10 1.880(7) . yes
Si4 C11 1.887(4) . yes
Si4 N2 1.701(4) . yes
Si4 C12 1.862(6) . yes
N1 Li2 1.998(8) . yes
N1 Li1 1.959(17) . yes
N3 C13 1.317(9) . yes
N3 Li1 2.091(13) . yes
N3 Li1 2.083(13) 3_575 yes
N3 C16 1.467(9) . yes
N4 C14 1.457(9) 3_575 yes
N4 C13 1.403(17) . yes
N4 C14 1.457(9) . yes
N2 Li3 2.060(17) . yes
N2 Li4 1.987(9) . yes
N5 C18 1.468(9) 3_675 yes
N5 C17 1.330(15) . yes
N5 C18 1.468(9) . yes
N6 C17 1.361(8) . yes
N6 C20 1.457(9) . yes
N6 Li3 2.051(13) . yes
N6 Li3 2.015(13) 3_675 yes
C13 Li1 2.281(18) . yes
C13 Li1 2.281(18) 3_575 yes
C14 C15 1.504(8) . no
C15 C16 1.507(9) . no
C1 H1A 0.9600 . no
C1 H1C 0.9600 . no
C1 H1B 0.9600 . no
C2 H2A 0.9600 . no
C2 H2B 0.9600 . no
C2 H2C 0.9600 . no
C3 H3A 0.9600 . no
C3 H3B 0.9600 . no
C3 H3C 0.9600 . no
C4 H4C 0.9600 . no
C4 H4A 0.9600 . no
C4 H4B 0.9600 . no
C5 H5B 0.9600 . no
C5 H5A 0.9600 . no
C5 H5C 0.9600 . no
C6 H6B 0.9600 . no
C6 H6A 0.9600 . no
C6 H6C 0.9600 . no
C14 H14B 0.9700 . no
C14 H14A 0.9700 . no
C15 H15A 0.9700 . no
C15 H15B 0.9700 . no
C16 H16B 0.9700 . no
C16 H16A 0.9700 . no
C17 Li3 2.259(16) . yes
C17 Li3 2.259(16) 3_675 yes
C18 C19 1.510(8) . no
C19 C20 1.515(10) . no
C7 H7A 0.9600 . no
C7 H7B 0.9600 . no
C7 H7C 0.9600 . no
C8 H8A 0.9600 . no
C8 H8B 0.9600 . no
C8 H8C 0.9600 . no
C9 H9A 0.9600 . no
C9 H9B 0.9600 . no
C9 H9C 0.9600 . no
C10 H10A 0.9600 . no
C10 H10B 0.9600 . no
C10 H10C 0.9600 . no
C11 H11A 0.9600 . no
C11 H11B 0.9600 . no
C11 H11C 0.9600 . no
C12 H12A 0.9600 . no
C12 H12B 0.9600 . no
C12 H12C 0.9600 . no
C18 H18A 0.9700 . no
C18 H18B 0.9700 . no
C19 H19A 0.9700 . no
C19 H19B 0.9700 . no
C20 H20A 0.9700 . no
C20 H20B 0.9700 . no

loop_
_geom_contact_atom_site_label_1
_geom_contact_atom_site_label_2
_geom_contact_distance
_geom_contact_site_symmetry_2
_geom_contact_publ_flag
Si1 H5A 3.4000 . no
Si2 H3C 3.3100 . no
Si2 H2A 3.3600 3_575 no
Si3 H11A 3.4500 . no
Si4 H7C 3.2700 3_675 no
Si4 H8A 3.3500 . no
N3 C6 3.447(7) . no
N3 H6C 2.9300 . no
C5 C17 3.517(3) . no
C5 C17 3.517(3) . no
C5 Li3 3.047(14) . no
C6 N3 3.447(7) . no
C11 Li1 3.003(14) . no
C11 C13 3.516(3) . no
C11 C13 3.516(3) . no
C13 C11 3.516(3) . no
C13 C11 3.516(3) 3_575 no
C17 C5 3.517(3) . no
C17 C5 3.517(3) 3_675 no
C3 H4A 3.0400 . no
C5 H3C 3.0200 . no
C5 H11C 3.0700 . no
C6 H16B 3.0100 . no
C6 H2A 3.0800 3_575 no
C7 H15B 3.0900 7_565 no
C8 H11A 3.0500 . no
C8 H10C 3.0000 . no
C8 H2B 3.1000 4_464 no
C11 H8A 3.0400 . no
C12 H7C 3.0500 3_675 no
C12 H20A 3.0600 . no
C13 H15A 2.9500 . no
C13 H15A 2.9500 3_575 no
C14 H3A 3.0700 4_464 no
C16 H11B 3.0800 3_575 no
C16 H6C 3.0700 . no
C17 H19B 2.9300 . no
C17 H19B 2.9300 3_675 no
C20 H12A 3.0900 . no
Li1 C11 3.003(14) . no
Li3 C5 3.047(14) . no
Li1 H1C 2.9200 . no
Li1 H11A 3.2000 . no
Li1 H11B 2.8500 . no
Li1 H11C 2.5000 . no
Li1 H6C 2.5900 . no
Li1 H6A 3.0800 . no
Li2 H2C 2.3200 . no
Li2 H2A 2.4800 . no
Li2 H2C 2.3200 3_575 no
Li2 H2A 2.4800 3_575 no
Li3 H5B 2.7300 . no
Li3 H9A 2.9100 . no
Li3 H12C 3.1600 . no
Li3 H12A 2.7100 . no
Li3 H5A 2.6400 . no
Li4 H7A 2.4500 . no
Li4 H7C 2.3300 3_675 no
Li4 H7C 2.3300 . no
Li4 H7A 2.4500 3_675 no
H1A H12A 2.5700 . no
H1C Li1 2.9200 . no
H2A Li2 2.4800 . no
H2A Si2 3.3600 3_575 no
H2A C6 3.0800 3_575 no
H2A H6A 2.2900 3_575 no
H2B H8C 2.5100 2_665 no
H2B C8 3.1000 2_665 no
H2C H14A 2.4400 2_665 no
H2C Li2 2.3200 . no
H3A H4A 2.4900 . no
H3A H15B 2.5900 2_665 no
H3A C14 3.0700 2_665 no
H3C C5 3.0200 . no
H3C Si2 3.3100 . no
H3C H5C 2.4700 . no
H3C H19B 2.5500 . no
H4A C3 3.0400 . no
H4A H3A 2.4900 . no
H5A Li3 2.6400 . no
H5A H11C 2.3700 . no
H5A Si1 3.4000 . no
H5B Li3 2.7300 . no
H5B H20B 2.4900 3_675 no
H5C H3C 2.4700 . no
H6A H2A 2.2900 3_575 no
H6A H20A 2.6000 5_545 no
H6A Li1 3.0800 . no
H6A H16B 2.5800 . no
H6C N3 2.9300 . no
H6C C16 3.0700 . no
H6C Li1 2.5900 . no
H6C H9C 2.5900 . no
H7A Li4 2.4500 . no
H7A H18B 2.5400 8_454 no
H7B H15B 2.5200 7_565 no
H7C C12 3.0500 3_675 no
H7C H12C 2.2700 3_675 no
H7C Li4 2.3300 . no
H7C Si4 3.2700 3_675 no
H8A Si4 3.3500 . no
H8A H15A 2.4900 . no
H8A C11 3.0400 . no
H8A H11A 2.2800 . no
H8C H2B 2.5100 4_464 no
H8C H10C 2.4100 . no
H9A Li3 2.9100 . no
H9B H16A 2.5800 7_565 no
H9C H6C 2.5900 . no
H10C H8C 2.4100 . no
H10C C8 3.0000 . no
H11A H15A 2.5100 . no
H11A H8A 2.2800 . no
H11A Li1 3.2000 . no
H11A Si3 3.4500 . no
H11A C8 3.0500 . no
H11B C16 3.0800 3_575 no
H11B H16A 2.3400 3_575 no
H11B Li1 2.8500 . no
H11C C5 3.0700 . no
H11C Li1 2.5000 . no
H11C H5A 2.3700 . no
H12A C20 3.0900 . no
H12A Li3 2.7100 . no
H12A H20A 2.5900 . no
H12A H1A 2.5700 . no
H12C Li3 3.1600 . no
H12C H7C 2.2700 3_675 no
H14A H2C 2.4400 4_464 no
H14B H16A 2.5800 . no
H15A C13 2.9500 . no
H15A H8A 2.4900 . no
H15A H11A 2.5100 . no
H15B H3A 2.5900 4_464 no
H15B C7 3.0900 7_465 no
H15B H7B 2.5200 7_465 no
H16A H14B 2.5800 . no
H16A H11B 2.3400 3_575 no
H16A H9B 2.5800 7_465 no
H16B C6 3.0100 . no
H16B H6A 2.5800 . no
H18A H18B 2.5600 3_675 no
H18B H18A 2.5600 3_675 no
H18B H7A 2.5400 8_455 no
H19B C17 2.9300 . no
H19B H3C 2.5500 . no
H20A C12 3.0600 . no
H20A H12A 2.5900 . no
H20A H6A 2.6000 5_555 no
H20B H5B 2.4900 3_675 no

loop_
_geom_torsion_atom_site_label_1
_geom_torsion_atom_site_label_2
_geom_torsion_atom_site_label_3
_geom_torsion_atom_site_label_4
_geom_torsion
_geom_torsion_site_symmetry_1
_geom_torsion_site_symmetry_2
_geom_torsion_site_symmetry_3
_geom_torsion_site_symmetry_4
_geom_torsion_publ_flag
C1 Si1 N1 Si2 100.9(5) . . . . no
C2 Si1 N1 Si2 -143.5(4) . . . . no
C3 Si1 N1 Si2 -24.6(6) . . . . no
C1 Si1 N1 Li1 -25.9(6) . . . . no
C2 Si1 N1 Li1 89.7(5) . . . . no
C3 Si1 N1 Li1 -151.4(5) . . . . no
C1 Si1 N1 Li2 -118.1(6) . . . . no
C2 Si1 N1 Li2 -2.4(7) . . . . no
C3 Si1 N1 Li2 116.4(6) . . . . no
C4 Si2 N1 Si1 74.6(5) . . . . no
C5 Si2 N1 Si1 -48.0(6) . . . . no
C6 Si2 N1 Si1 -164.7(4) . . . . no
C4 Si2 N1 Li1 -153.7(4) . . . . no
C5 Si2 N1 Li1 83.6(4) . . . . no
C6 Si2 N1 Li1 -33.1(5) . . . . no
C4 Si2 N1 Li2 -55.3(9) . . . . no
C5 Si2 N1 Li2 -178.0(8) . . . . no
C6 Si2 N1 Li2 65.3(9) . . . . no
C9 Si3 N2 Si4 -100.5(5) . . . . no
C7 Si3 N2 Li3 -94.5(5) . . . . no
C8 Si3 N2 Li3 148.6(4) . . . . no
C9 Si3 N2 Li3 23.8(5) . . . . no
C7 Si3 N2 Li4 -1.4(7) . . . . no
C8 Si3 N2 Li4 -118.3(7) . . . . no
C9 Si3 N2 Li4 116.8(7) . . . . no
C7 Si3 N2 Si4 141.3(4) . . . . no
C8 Si3 N2 Si4 24.4(6) . . . . no
C10 Si4 N2 Si3 -73.5(5) . . . . no
C10 Si4 N2 Li3 158.3(4) . . . . no
C11 Si4 N2 Li3 -80.8(4) . . . . no
C12 Si4 N2 Li3 37.7(4) . . . . no
C10 Si4 N2 Li4 58.6(10) . . . . no
C11 Si4 N2 Li4 179.5(9) . . . . no
C11 Si4 N2 Si3 47.4(6) . . . . no
C12 Si4 N2 Si3 166.0(5) . . . . no
C12 Si4 N2 Li4 -62.0(10) . . . . no
Si1 N1 Li1 C13 -97.8(10) . . . . no
Si1 N1 Li1 N3 -49.1(10) . . . 3_575 no
Si1 N1 Li1 N3 -145.6(6) . . . . no
Si2 N1 Li1 C13 125.9(10) . . . . no
Si2 N1 Li1 N3 174.6(7) . . . 3_575 no
Si2 N1 Li1 N3 78.0(9) . . . . no
Li2 N1 Li1 C13 -0.4(10) . . . . no
Li2 N1 Li1 N3 48.3(7) . . . 3_575 no
Si1 N1 Li2 N1 114.9(4) . . . 3_575 no
Si2 N1 Li2 N1 -105.6(7) . . . 3_575 no
Li1 N1 Li2 N1 0.1(3) . . . 3_575 no
Li2 N1 Li1 N3 -48.3(8) . . . . no
C16 N3 C13 Li1 -142.1(5) . . . . no
C16 N3 Li1 N3 148.3(8) . . . 3_575 no
Li1 N3 Li1 N1 71.2(9) 3_575 . . . no
Li1 N3 Li1 C13 -82.0(5) 3_575 . . . no
Li1 N3 Li1 N3 -57.1(4) 3_575 . . 3_575 no
C16 N3 Li1 C13 -120.8(9) . . 3_575 . no
C16 N3 Li1 N1 86.3(12) . . 3_575 3_575 no
C16 N3 Li1 N3 -145.7(7) . . 3_575 3_575 no
Li1 N3 Li1 C13 81.7(5) . . 3_575 . no
Li1 N3 Li1 N1 -71.2(8) . . 3_575 3_575 no
Li1 N3 Li1 N3 56.8(4) . . 3_575 3_575 no
C16 N3 C13 N4 -3.5(3) . . . . no
Li1 N3 C13 N4 138.5(4) . . . . no
Li1 N3 C13 N4 -138.4(4) 3_575 . . . no
C13 N3 Li1 N1 153.2(9) . . . . no
C13 N3 Li1 N3 24.9(4) . . . 3_575 no
C16 N3 Li1 N1 -83.4(13) . . . . no
C16 N3 Li1 C13 123.4(10) . . . . no
Li1 N3 C13 N3 -41.5(4) . . . 3_575 no
C16 N3 C13 Li1 134.8(5) . . . 3_575 no
Li1 N3 C13 N3 41.6(4) . 3_575 . . no
Li1 N3 C13 N4 -138.4(4) . 3_575 . . no
Li1 N3 C16 C15 -72.1(10) . . . . no
Li1 N3 C16 C15 143.7(7) 3_575 . . . no
Li1 N3 C13 Li1 83.1(6) 3_575 . . . no
C16 N3 C13 N3 176.5(2) . . . 3_575 no
Li1 N3 C13 Li1 -83.1(6) . . . 3_575 no
C13 N3 C16 C15 38.4(4) . . . . no
C14 N4 C13 Li1 80.9(4) . . . . no
C14 N4 C13 Li1 -99.2(4) . . . 3_575 no
C14 N4 C13 N3 170.5(3) . . . 3_575 no
C13 N4 C14 C15 -14.1(6) . . . . no
C14 N4 C13 N3 170.5(3) 3_575 . . . no
C14 N4 C13 N3 -9.5(3) . . . . no
C14 N4 C14 C15 166.0(4) 3_575 . . . no
C14 N4 C13 Li1 -99.2(4) 3_575 . . . no
Li3 N2 Li4 N2 -1.0(4) . . . 3_675 no
Li4 N2 Li3 N6 51.4(7) . . . . no
Li4 N2 Li3 N6 -48.3(7) . . . 3_675 no
Si3 N2 Li3 N6 49.9(9) . . . 3_675 no
Si3 N2 Li3 N6 149.7(6) . . . . no
Si3 N2 Li4 N2 -113.5(4) . . . 3_675 no
Si4 N2 Li4 N2 105.4(7) . . . 3_675 no
Si4 N2 Li3 N6 -75.7(8) . . . . no
Si4 N2 Li3 N6 -175.4(7) . . . 3_675 no
C18 N5 C17 Li3 98.0(5) 3_675 . . . no
C18 N5 C17 N6 9.4(3) . . . . no
C17 N5 C18 C19 13.4(5) . . . . no
C18 N5 C17 Li3 -82.0(5) . . . . no
C18 N5 C17 Li3 98.0(5) . . . 3_675 no
C18 N5 C18 C19 -166.7(4) 3_675 . . . no
C18 N5 C17 N6 -170.6(3) . . . 3_675 no
C18 N5 C17 N6 -170.6(3) 3_675 . . . no
Li3 N6 C17 N5 -139.6(4) . . . . no
Li3 N6 C17 Li3 81.6(5) . . . 3_675 no
C20 N6 C17 N5 3.7(3) . . . . no
C20 N6 C17 Li3 -135.2(5) . . . 3_675 no
C17 N6 Li3 N2 -157.0(8) . . . . no
Li3 N6 C17 N5 138.9(4) 3_675 . . . no
C20 N6 C17 Li3 143.2(5) . . . . no
C20 N6 Li3 N2 83.7(13) . . . . no
C20 N6 Li3 C17 -119.2(11) . . . . no
C20 N6 Li3 N6 -145.5(9) . . . 3_675 no
Li3 N6 Li3 N2 -74.1(8) 3_675 . . . no
Li3 N6 Li3 C17 82.9(5) 3_675 . . . no
Li3 N6 C17 Li3 -81.6(5) 3_675 . . . no
C17 N6 Li3 N6 -26.3(4) . . . 3_675 no
C20 N6 Li3 N2 -88.3(11) . . 3_675 3_675 no
C20 N6 Li3 N6 143.8(8) . . 3_675 3_675 no
Li3 N6 Li3 C17 -81.4(5) . . 3_675 . no
Li3 N6 Li3 N2 72.7(8) . . 3_675 3_675 no
Li3 N6 Li3 N6 -55.2(4) . . 3_675 3_675 no
Li3 N6 C20 C19 -141.7(7) 3_675 . . . no
C20 N6 C17 N6 -176.3(3) . . . 3_675 no
Li3 N6 Li3 N6 56.7(5) 3_675 . . 3_675 no
C20 N6 Li3 C17 117.6(9) . . 3_675 . no
Li3 N6 C20 C19 69.6(12) . . . . no
Li3 N6 C17 N5 138.9(4) . 3_675 . . no
Li3 N6 C17 N6 -41.1(4) . 3_675 . . no
C17 N6 C20 C19 -38.0(5) . . . . no
Li3 N6 C17 N6 40.5(4) . . . 3_675 no
Li1 C13 Li1 N3 -69.4(4) . . 3_575 . no
N3 C13 Li1 N3 138.3(7) 3_575 . . . no
N4 C13 Li1 N1 -179.7(8) . . . . no
N3 C13 Li1 N1 -68.6(11) . . . . no
N3 C13 Li1 N3 -138.3(7) . . . 3_575 no
N3 C13 Li1 N1 69.7(11) 3_575 . . . no
Li1 C13 Li1 N3 68.9(4) 3_575 . . . no
N4 C13 Li1 N3 110.6(4) . . 3_575 . no
Li1 C13 Li1 N1 0.3(10) 3_575 . . . no
N4 C13 Li1 N3 110.6(4) . . . 3_575 no
N4 C13 Li1 N3 -111.1(4) . . . . no
N4 C14 C15 C16 46.8(6) . . . . no
C14 C15 C16 N3 -59.0(5) . . . . no
N5 C17 Li3 N6 -110.6(4) . . . 3_675 no
Li3 C17 Li3 N6 69.4(4) . . 3_675 . no
N6 C17 Li3 N6 136.8(6) . . . 3_675 no
Li3 C17 Li3 N6 -67.4(4) 3_675 . . . no
N5 C17 Li3 N6 -110.6(4) . . 3_675 . no
N5 C17 Li3 N6 112.6(4) . . . . no
N6 C17 Li3 N6 -136.8(6) 3_675 . . . no
N5 C18 C19 C20 -45.6(6) . . . . no
C18 C19 C20 N6 59.2(6) . . . . no
